data_2021220
loop_
_publ_author_name
'Girisha, Marisiddaiah'
'Sagar, Belakavadi K.'
'Yathirajan, Hemmige S.'
'Rathore, Ravindranath S.'
'Kaur, Manpreet'
'Jasinski, Jerry P.'
'Glidewell, Christopher'

_publ_section_title
;
 Eight Schiff bases derived from various salicylaldehydes: phenol--imine
 and keto--amine forms, conformational disorder, and supramolecular
 assembly in one and two dimensions
;
_journal_coeditor_code FN3266
_journal_issue 10
_journal_name_full 'Acta Crystallographica Section C'
_journal_page_first 1094
_journal_page_last 1104
_journal_paper_doi 10.1107/S2053229618012287
_journal_volume 74
_journal_year 2018
_chemical_formula_iupac 'C15 H14 Br N O3'
_chemical_formula_moiety 'C15 H14 Br N O3'
_chemical_formula_sum 'C15 H14 Br N O3'
_chemical_formula_weight 336.17
_chemical_name_systematic
;
(<i>E</i>)-4-Bromo-2-methoxy-6-[(2-methoxyphenylimino)methyl]phenol
;
_space_group_crystal_system triclinic
_space_group_IT_number 2
_space_group_name_Hall '-P 1'
_space_group_name_H-M_alt 'P -1'
_symmetry_space_group_name_Hall '-P 1'
_symmetry_space_group_name_H-M 'P -1'
_atom_sites_solution_hydrogens geom
_audit_creation_method SHELXL-2014
_cell_angle_alpha 87.081(3)
_cell_angle_beta 87.488(3)
_cell_angle_gamma 77.948(3)
_cell_formula_units_Z 2
_cell_length_a 6.4158(3)
_cell_length_b 7.3886(4)
_cell_length_c 15.2636(7)
_cell_measurement_reflns_used 3426
_cell_measurement_temperature 296(2)
_cell_measurement_theta_max 28.056
_cell_measurement_theta_min 1.337
_cell_volume 706.28(6)
_computing_cell_refinement
;
SAINT (Bruker, 2004)
;
_computing_data_collection
;
APEX2 (Bruker, 2004)
;
_computing_data_reduction
;
SAINT (Bruker, 2004)
;
_computing_molecular_graphics
;
PLATON (Spek, 2009)
;
_computing_publication_material
;
SHELXL2014 (Sheldrick, 2015) and PLATON (Spek, 2009)
;
_computing_structure_refinement
;
SHELXL2014 (Sheldrick, 2015)
;
_computing_structure_solution
;
SHELXS97 (Sheldrick, 2008)
;
_diffrn_ambient_temperature 296(2)
_diffrn_measured_fraction_theta_full 1.000
_diffrn_measured_fraction_theta_max 1.000
_diffrn_measurement_device_type 'Bruker APEXII CCD'
_diffrn_measurement_method '\f and \w scans'
_diffrn_radiation_monochromator graphite
_diffrn_radiation_type MoK\a
_diffrn_radiation_wavelength 0.71073
_diffrn_reflns_av_R_equivalents 0.0455
_diffrn_reflns_limit_h_max 8
_diffrn_reflns_limit_h_min -8
_diffrn_reflns_limit_k_max 9
_diffrn_reflns_limit_k_min -9
_diffrn_reflns_limit_l_max 19
_diffrn_reflns_limit_l_min -19
_diffrn_reflns_number 16535
_diffrn_reflns_theta_full 25.242
_diffrn_reflns_theta_max 27.531
_diffrn_reflns_theta_min 2.674
_diffrn_standards_decay_% 0
_diffrn_standards_interval_count 0
_diffrn_standards_interval_time 0
_diffrn_standards_number 0
_exptl_absorpt_coefficient_mu 2.916
_exptl_absorpt_correction_T_max 0.558
_exptl_absorpt_correction_T_min 0.322
_exptl_absorpt_correction_type multi-scan
_exptl_absorpt_process_details
;
(SADABS; Bruker, 2012)
;
_exptl_crystal_colour orange
_exptl_crystal_density_diffrn 1.581
_exptl_crystal_description block
_exptl_crystal_F_000 340
_exptl_crystal_size_max 0.300
_exptl_crystal_size_mid 0.250
_exptl_crystal_size_min 0.200
_refine_diff_density_max 0.366
_refine_diff_density_min -0.341
_refine_ls_extinction_method none
_refine_ls_goodness_of_fit_ref 1.021
_refine_ls_hydrogen_treatment constr
_refine_ls_matrix_type full
_refine_ls_number_parameters 184
_refine_ls_number_reflns 3265
_refine_ls_number_restraints 0
_refine_ls_restrained_S_all 1.021
_refine_ls_R_factor_all 0.0663
_refine_ls_R_factor_gt 0.0325
_refine_ls_shift/su_max 0.000
_refine_ls_shift/su_mean 0.000
_refine_ls_structure_factor_coef Fsqd
_refine_ls_weighting_details 'w=1/[\s^2^(Fo^2^)+(0.0262P)^2^+0.2214P] where P=(Fo^2^+2Fc^2^)/3'
_refine_ls_weighting_scheme calc
_refine_ls_wR_factor_gt 0.0622
_refine_ls_wR_factor_ref 0.0717
_reflns_number_gt 2240
_reflns_number_total 3265
_reflns_threshold_expression 'I > 2\s(I)'
_cod_data_source_file fn3266sup1.cif
_cod_data_source_block IV
_cod_depositor_comments 'Adding full bibliography for 2021217--2021224.cif.'
_cod_database_code 2021220
_cod_database_fobs_code 2021220
_shelx_space_group_comment
;
The symmetry employed for this shelxl refinement is uniquely defined
by the following loop, which should always be used as a source of
symmetry information in preference to the above space-group names.
They are only intended as comments.
;
_shelx_estimated_absorpt_t_min 0.475
_shelx_estimated_absorpt_t_max 0.593
_shelxl_version_number 2.014

loop_
_space_group_symop_operation_xyz
'x, y, z'
'-x, -y, -z'

loop_
_atom_site_type_symbol
_atom_site_label
_atom_site_fract_x
_atom_site_fract_y
_atom_site_fract_z
_atom_site_U_iso_or_equiv
_atom_site_adp_type
_atom_site_calc_flag
_atom_site_occupancy
C C1 0.7059(3) 0.2769(3) 0.22114(15) 0.0378(5) Uani d 1
C C2 0.8316(4) 0.2335(3) 0.29478(16) 0.0430(6) Uani d 1
C C3 1.0360(4) 0.1298(4) 0.2861(2) 0.0562(7) Uani d 1
H H3 1.1201 0.0997 0.3350 0.067 Uiso calc 1
C C4 1.1154(4) 0.0709(4) 0.2047(2) 0.0613(8) Uani d 1
H H4 1.2535 0.0012 0.1994 0.074 Uiso calc 1
C C5 0.9964(4) 0.1123(4) 0.1320(2) 0.0557(7) Uani d 1
H H5 1.0523 0.0720 0.0774 0.067 Uiso calc 1
C C6 0.7903(4) 0.2157(3) 0.14060(17) 0.0483(6) Uani d 1
H H6 0.7076 0.2444 0.0913 0.058 Uiso calc 1
N N1 0.4991(3) 0.3857(3) 0.23626(12) 0.0383(4) Uani d 1
O O2 0.7364(3) 0.2996(3) 0.37170(11) 0.0572(5) Uani d 1
C C21 0.8634(5) 0.2772(5) 0.44787(17) 0.0698(9) Uani d 1
H H21A 0.9097 0.1476 0.4629 0.105 Uiso calc 1
H H21B 0.7802 0.3372 0.4960 0.105 Uiso calc 1
H H21C 0.9856 0.3316 0.4358 0.105 Uiso calc 1
C C11 0.1570(3) 0.5531(3) 0.19762(14) 0.0349(5) Uani d 1
C C12 0.0995(3) 0.5987(3) 0.28483(15) 0.0383(5) Uani d 1
O O12 0.2333(3) 0.5482(3) 0.34994(10) 0.0543(5) Uani d 1
H H12 0.3443 0.4836 0.3310 0.081 Uiso calc 1
C C13 -0.1085(4) 0.6993(3) 0.30436(15) 0.0397(6) Uani d 1
C C14 -0.2496(4) 0.7521(3) 0.23830(15) 0.0408(6) Uani d 1
H H14 -0.3867 0.8181 0.2511 0.049 Uiso calc 1
C C15 -0.1885(4) 0.7075(3) 0.15261(15) 0.0391(5) Uani d 1
Br Br15 -0.38932(4) 0.78676(4) 0.06357(2) 0.05846(12) Uani d 1
C C16 0.0101(4) 0.6106(3) 0.13123(14) 0.0386(5) Uani d 1
H H16 0.0481 0.5827 0.0732 0.046 Uiso calc 1
C C17 0.3641(3) 0.4427(3) 0.17669(15) 0.0392(5) Uani d 1
H H17 0.4003 0.4123 0.1188 0.047 Uiso calc 1
O O13 -0.1504(3) 0.7366(3) 0.39020(11) 0.0571(5) Uani d 1
C C113 -0.3642(4) 0.8120(5) 0.41627(19) 0.0740(9) Uani d 1
H H11A -0.4056 0.9354 0.3911 0.111 Uiso calc 1
H H11B -0.3762 0.8153 0.4791 0.111 Uiso calc 1
H H11C -0.4558 0.7364 0.3962 0.111 Uiso calc 1

loop_
_atom_site_aniso_label
_atom_site_aniso_U_11
_atom_site_aniso_U_22
_atom_site_aniso_U_33
_atom_site_aniso_U_12
_atom_site_aniso_U_13
_atom_site_aniso_U_23
C1 0.0342(12) 0.0336(13) 0.0459(14) -0.0069(10) 0.0021(11) -0.0065(11)
C2 0.0375(13) 0.0395(14) 0.0508(15) -0.0055(11) 0.0004(11) -0.0037(12)
C3 0.0420(15) 0.0516(17) 0.0711(19) 0.0007(13) -0.0099(14) -0.0015(14)
C4 0.0365(14) 0.0458(17) 0.097(2) 0.0020(12) 0.0068(16) -0.0110(16)
C5 0.0505(16) 0.0447(16) 0.0718(19) -0.0088(13) 0.0171(15) -0.0216(14)
C6 0.0468(15) 0.0464(16) 0.0517(16) -0.0082(12) 0.0027(12) -0.0119(12)
N1 0.0309(10) 0.0418(12) 0.0416(11) -0.0045(8) -0.0011(9) -0.0060(9)
O2 0.0471(10) 0.0755(13) 0.0432(10) 0.0023(9) -0.0091(8) -0.0034(9)
C21 0.0687(19) 0.091(2) 0.0463(16) -0.0094(17) -0.0180(14) 0.0079(15)
C11 0.0345(12) 0.0351(13) 0.0357(12) -0.0081(10) -0.0007(10) -0.0035(10)
C12 0.0335(12) 0.0438(14) 0.0379(13) -0.0073(10) -0.0042(10) -0.0046(11)
O12 0.0375(9) 0.0823(14) 0.0377(9) 0.0036(9) -0.0064(7) -0.0141(9)
C13 0.0370(13) 0.0456(15) 0.0366(13) -0.0079(11) 0.0015(10) -0.0084(11)
C14 0.0331(12) 0.0388(14) 0.0484(15) -0.0015(10) -0.0016(11) -0.0049(11)
C15 0.0381(13) 0.0404(14) 0.0382(13) -0.0070(11) -0.0064(10) 0.0036(11)
Br15 0.04838(17) 0.0752(2) 0.04735(17) -0.00178(13) -0.01454(12) 0.00530(13)
C16 0.0428(14) 0.0414(14) 0.0317(12) -0.0089(11) -0.0005(10) -0.0028(10)
C17 0.0410(13) 0.0400(14) 0.0367(13) -0.0078(11) 0.0021(11) -0.0069(11)
O13 0.0431(10) 0.0845(14) 0.0388(10) 0.0011(9) 0.0021(8) -0.0184(9)
C113 0.0469(17) 0.112(3) 0.0578(18) -0.0015(17) 0.0124(14) -0.0313(18)

loop_
_atom_type_symbol
_atom_type_description
_atom_type_scat_dispersion_real
_atom_type_scat_dispersion_imag
_atom_type_scat_source
C C 0.0033 0.0016 'International Tables Vol C Tables 4.2.6.8 and 6.1.1.4'
H H 0.0000 0.0000 'International Tables Vol C Tables 4.2.6.8 and 6.1.1.4'
N N 0.0061 0.0033 'International Tables Vol C Tables 4.2.6.8 and 6.1.1.4'
O O 0.0106 0.0060 'International Tables Vol C Tables 4.2.6.8 and 6.1.1.4'
Br Br -0.2901 2.4595 'International Tables Vol C Tables 4.2.6.8 and 6.1.1.4'

loop_
_geom_angle_atom_site_label_1
_geom_angle_atom_site_label_2
_geom_angle_atom_site_label_3
_geom_angle
C6 C1 C2 119.0(2)
C6 C1 N1 125.3(2)
C2 C1 N1 115.7(2)
O2 C2 C3 124.9(2)
O2 C2 C1 115.3(2)
C3 C2 C1 119.8(2)
C4 C3 C2 119.7(3)
C4 C3 H3 120.1
C2 C3 H3 120.1
C5 C4 C3 121.6(2)
C5 C4 H4 119.2
C3 C4 H4 119.2
C4 C5 C6 118.8(3)
C4 C5 H5 120.6
C6 C5 H5 120.6
C1 C6 C5 121.1(2)
C1 C6 H6 119.4
C5 C6 H6 119.4
C17 N1 C1 124.6(2)
C2 O2 C21 118.1(2)
O2 C21 H21A 109.5
O2 C21 H21B 109.5
H21A C21 H21B 109.5
O2 C21 H21C 109.5
H21A C21 H21C 109.5
H21B C21 H21C 109.5
C16 C11 C12 120.0(2)
C16 C11 C17 119.9(2)
C12 C11 C17 120.0(2)
O12 C12 C11 122.2(2)
O12 C12 C13 118.8(2)
C11 C12 C13 119.0(2)
C12 O12 H12 109.5
O13 C13 C14 125.2(2)
O13 C13 C12 114.98(19)
C14 C13 C12 119.8(2)
C13 C14 C15 120.2(2)
C13 C14 H14 119.9
C15 C14 H14 119.9
C16 C15 C14 121.7(2)
C16 C15 Br15 119.87(17)
C14 C15 Br15 118.38(17)
C15 C16 C11 119.3(2)
C15 C16 H16 120.4
C11 C16 H16 120.4
N1 C17 C11 121.1(2)
N1 C17 H17 119.4
C11 C17 H17 119.4
C13 O13 C113 117.68(19)
O13 C113 H11A 109.5
O13 C113 H11B 109.5
H11A C113 H11B 109.5
O13 C113 H11C 109.5
H11A C113 H11C 109.5
H11B C113 H11C 109.5

loop_
_geom_bond_atom_site_label_1
_geom_bond_atom_site_label_2
_geom_bond_distance
C1 C6 1.380(3)
C1 C2 1.397(3)
C1 N1 1.416(3)
C2 O2 1.364(3)
C2 C3 1.379(3)
C3 C4 1.378(4)
C3 H3 0.9300
C4 C5 1.361(4)
C4 H4 0.9300
C5 C6 1.386(3)
C5 H5 0.9300
C6 H6 0.9300
N1 C17 1.277(3)
O2 C21 1.432(3)
C21 H21A 0.9600
C21 H21B 0.9600
C21 H21C 0.9600
C11 C16 1.403(3)
C11 C12 1.404(3)
C11 C17 1.439(3)
C12 O12 1.329(3)
C12 C13 1.413(3)
O12 H12 0.8200
C13 O13 1.356(3)
C13 C14 1.372(3)
C14 C15 1.385(3)
C14 H14 0.9300
C15 C16 1.360(3)
C15 Br15 1.899(2)
C16 H16 0.9300
C17 H17 0.9300
O13 C113 1.416(3)
C113 H11A 0.9600
C113 H11B 0.9600
C113 H11C 0.9600

loop_
_geom_hbond_atom_site_label_D
_geom_hbond_atom_site_label_H
_geom_hbond_atom_site_label_A
_geom_hbond_distance_DH
_geom_hbond_distance_HA
_geom_hbond_distance_DA
_geom_hbond_angle_DHA
_geom_hbond_publ_flag
O12 H12 N1 0.82 1.81 2.543(3) 147 no

loop_
_geom_torsion_atom_site_label_1
_geom_torsion_atom_site_label_2
_geom_torsion_atom_site_label_3
_geom_torsion_atom_site_label_4
_geom_torsion
C6 C1 C2 O2 179.8(2)
N1 C1 C2 O2 1.0(3)
C6 C1 C2 C3 -0.5(4)
N1 C1 C2 C3 -179.3(2)
O2 C2 C3 C4 -179.9(2)
C1 C2 C3 C4 0.5(4)
C2 C3 C4 C5 -0.1(4)
C3 C4 C5 C6 -0.3(4)
C2 C1 C6 C5 0.1(4)
N1 C1 C6 C5 178.8(2)
C4 C5 C6 C1 0.2(4)
C6 C1 N1 C17 -0.6(4)
C2 C1 N1 C17 178.1(2)
C3 C2 O2 C21 6.9(4)
C1 C2 O2 C21 -173.5(2)
C16 C11 C12 O12 -179.7(2)
C17 C11 C12 O12 2.2(3)
C16 C11 C12 C13 1.3(3)
C17 C11 C12 C13 -176.8(2)
O12 C12 C13 O13 0.7(3)
C11 C12 C13 O13 179.8(2)
O12 C12 C13 C14 -179.7(2)
C11 C12 C13 C14 -0.6(3)
O13 C13 C14 C15 179.4(2)
C12 C13 C14 C15 -0.2(4)
C13 C14 C15 C16 0.3(4)
C13 C14 C15 Br15 -179.26(17)
C14 C15 C16 C11 0.4(3)
Br15 C15 C16 C11 179.91(16)
C12 C11 C16 C15 -1.1(3)
C17 C11 C16 C15 177.0(2)
C1 N1 C17 C11 -179.9(2)
C16 C11 C17 N1 -178.6(2)
C12 C11 C17 N1 -0.5(3)
C14 C13 O13 C113 9.7(4)
C12 C13 O13 C113 -170.7(2)
